data_4127738
loop_
_publ_author_name
'Wei, Jianwei'
'Zhao, Liang'
'He, Cheng'
'Zheng, Sijia'
'Reek, Joost N. H.'
'Duan, Chunying'

_publ_section_title
;
 Metal-Organic Capsules with NADH Mimics as Switchable Selectivity
 Regulators for Photocatalytic Transfer Hydrogenation.
;
_journal_issue 32
_journal_name_full 'Journal of the American Chemical Society'
_journal_page_first 12707
_journal_page_last 12716
_journal_paper_doi 10.1021/jacs.9b05351
_journal_volume 141
_journal_year 2019
_chemical_formula_sum 'C124 H104 Cl6 Fe4 N30 O36'
_chemical_formula_weight 3026.47
_space_group_IT_number 114
_space_group_name_Hall 'P -4 2n'
_space_group_name_H-M_alt 'P -4 21 c'
_symmetry_cell_setting Tetragonal'
_symmetry_space_group_name_Hall 'P -4 2n'
_symmetry_space_group_name_H-M 'P -4 21 c'
_atom_sites_solution_hydrogens geom
_atom_sites_solution_primary direct
_atom_sites_solution_secondary difmap
_audit_creation_method SHELXL-97
_cell_angle_alpha 90.00
_cell_angle_beta 90.00
_cell_angle_gamma 90.00
_cell_formula_units_Z 2
_cell_length_a 19.8410(13)
_cell_length_b 19.8410(13)
_cell_length_c 22.7968(15)
_cell_measurement_reflns_used 9934
_cell_measurement_temperature 180(2)
_cell_measurement_theta_max 21.42
_cell_measurement_theta_min 2.30
_cell_volume 8974.3(10)
_computing_cell_refinement 'Bruker SAINT'
_computing_data_collection 'Bruker APEX2'
_computing_data_reduction 'Bruker SAINT'
_computing_molecular_graphics 'Bruker SHELXTL'
_computing_publication_material 'Bruker SHELXTL'
_computing_structure_refinement 'SHELXL-2014 (Sheldrick 2014)'
_computing_structure_solution 'SHELXS-97 (Sheldrick 2008)'
_diffrn_ambient_temperature 180(2)
_diffrn_measured_fraction_theta_full 0.996
_diffrn_measured_fraction_theta_max 0.996
_diffrn_measurement_device_type 'Bruker APEX-II CCD'
_diffrn_measurement_method '\f and \w scans'
_diffrn_radiation_monochromator graphite
_diffrn_radiation_source 'fine-focus sealed tube'
_diffrn_radiation_type MoK\a
_diffrn_radiation_wavelength 0.71073
_diffrn_reflns_av_R_equivalents 0.0561
_diffrn_reflns_av_sigmaI/netI 0.0492
_diffrn_reflns_limit_h_max 23
_diffrn_reflns_limit_h_min -23
_diffrn_reflns_limit_k_max 23
_diffrn_reflns_limit_k_min -23
_diffrn_reflns_limit_l_max 19
_diffrn_reflns_limit_l_min -27
_diffrn_reflns_number 45169
_diffrn_reflns_theta_full 25.00
_diffrn_reflns_theta_max 25.00
_diffrn_reflns_theta_min 2.30
_exptl_absorpt_coefficient_mu 0.474
_exptl_absorpt_correction_T_max 0.9237
_exptl_absorpt_correction_T_min 0.8988
_exptl_absorpt_correction_type multi-scan
_exptl_absorpt_process_details sadabs
_exptl_crystal_colour black-purple
_exptl_crystal_density_diffrn 1.120
_exptl_crystal_density_method 'not measured'
_exptl_crystal_description block
_exptl_crystal_F_000 3104
_exptl_crystal_size_max 0.23
_exptl_crystal_size_mid 0.20
_exptl_crystal_size_min 0.17
_refine_diff_density_max 0.512
_refine_diff_density_min -0.283
_refine_diff_density_rms 0.068
_refine_ls_abs_structure_details 'Flack H D (1983), Acta Cryst. A39, 876-881'
_refine_ls_abs_structure_Flack 0.00(3)
_refine_ls_extinction_method none
_refine_ls_goodness_of_fit_ref 1.079
_refine_ls_hydrogen_treatment mixed
_refine_ls_matrix_type full
_refine_ls_number_parameters 470
_refine_ls_number_reflns 7872
_refine_ls_number_restraints 168
_refine_ls_restrained_S_all 1.113
_refine_ls_R_factor_all 0.0916
_refine_ls_R_factor_gt 0.0708
_refine_ls_shift/su_max 0.002
_refine_ls_shift/su_mean 0.000
_refine_ls_structure_factor_coef Fsqd
_refine_ls_weighting_details 'calc w=1/[\s^2^(Fo^2^)+(0.1140P)^2^+0.9000P] where P=(Fo^2^+2Fc^2^)/3'
_refine_ls_weighting_scheme calc
_refine_ls_wR_factor_gt 0.1821
_refine_ls_wR_factor_ref 0.1931
_reflns_number_gt 5557
_reflns_number_total 7872
_reflns_threshold_expression >2sigma(I)
_cod_data_source_file ja9b05351_si_005.cif
_cod_data_source_block 1_sqd
_cod_original_sg_symbol_H-M P-42(1)c
_cod_database_code 4127738
_platon_squeeze_void_probe_radius 1.20

loop_
_symmetry_equiv_pos_as_xyz
'x, y, z'
'-x, -y, z'
'y, -x, -z'
'-y, x, -z'
'-x+1/2, y+1/2, -z+1/2'
'x+1/2, -y+1/2, -z+1/2'
'-y+1/2, -x+1/2, z+1/2'
'y+1/2, x+1/2, z+1/2'

loop_
_atom_site_label
_atom_site_type_symbol
_atom_site_fract_x
_atom_site_fract_y
_atom_site_fract_z
_atom_site_U_iso_or_equiv
_atom_site_adp_type
_atom_site_occupancy
_atom_site_symmetry_multiplicity
_atom_site_calc_flag
_atom_site_refinement_flags
_atom_site_disorder_assembly
_atom_site_disorder_group
Fe1 Fe 1.20523(4) 0.43686(3) 2.03301(3) 0.0635(2) Uani 1 1 d . . .
O1 O 1.29090(18) 0.38413(17) 2.06078(14) 0.0676(9) Uani 1 1 d . . .
O2 O 1.49419(17) 0.24977(18) 2.02439(15) 0.0675(9) Uani 1 1 d . . .
O3 O 1.4842(7) 0.3911(7) 2.3380(8) 0.356(8) Uani 1 1 d DU . .
N1 N 1.1271(2) 0.5095(2) 2.0563(2) 0.0726(12) Uani 1 1 d . . .
N2 N 1.2172(2) 0.4577(2) 2.12405(19) 0.0695(11) Uani 1 1 d . . .
N3 N 1.2678(2) 0.4241(2) 2.15204(18) 0.0719(12) Uani 1 1 d . . .
N4 N 1.5489(2) 0.1960(3) 2.09733(19) 0.0745(13) Uani 1 1 d . . .
N5 N 1.5895(2) 0.1738(2) 2.0533(2) 0.0670(11) Uani 1 1 d . . .
N6 N 1.6568(2) 0.1436(2) 1.9594(2) 0.0738(12) Uani 1 1 d . . .
N7 N 1.4172(3) 0.2902(3) 2.21525(19) 0.0855(14) Uani 1 1 d . . .
C1 C 1.0815(4) 0.5377(3) 2.0223(4) 0.103(2) Uani 1 1 d . . .
H1A H 1.0810 0.5233 1.9826 0.123 Uiso 1 1 calc R . .
C2 C 1.0357(3) 0.5841(4) 2.0370(5) 0.114(2) Uani 1 1 d . . .
H2A H 1.0055 0.6028 2.0090 0.137 Uiso 1 1 calc R . .
C3 C 1.0347(4) 0.6043(4) 2.0974(4) 0.108(2) Uani 1 1 d . . .
H3A H 1.0054 0.6386 2.1113 0.129 Uiso 1 1 calc R . .
C4 C 1.0789(4) 0.5709(4) 2.1342(3) 0.112(2) Uani 1 1 d . . .
H4A H 1.0761 0.5780 2.1754 0.134 Uiso 1 1 calc R . .
C5 C 1.1270(3) 0.5275(3) 2.1124(3) 0.0747(15) Uani 1 1 d . . .
C6 C 1.1765(3) 0.4981(3) 2.1492(3) 0.0783(16) Uani 1 1 d . . .
H6A H 1.1791 0.5078 2.1900 0.094 Uiso 1 1 calc R . .
C7 C 1.3038(2) 0.3825(3) 2.1153(2) 0.0632(12) Uani 1 1 d . . .
C8 C 1.3541(3) 0.3392(3) 2.13915(19) 0.0695(14) Uani 1 1 d . . .
C9 C 1.3847(3) 0.2890(3) 2.0920(2) 0.0760(15) Uani 1 1 d . . .
H9A H 1.3959 0.3158 2.0561 0.091 Uiso 1 1 calc R . .
C10 C 1.4511(3) 0.2644(3) 2.1189(2) 0.0708(14) Uani 1 1 d . . .
C11 C 1.4977(3) 0.2381(3) 2.0767(2) 0.0668(13) Uani 1 1 d . . .
C12 C 1.6403(3) 0.1370(3) 2.0610(3) 0.0842(17) Uani 1 1 d . . .
H12A H 1.6524 0.1204 2.0987 0.101 Uiso 1 1 calc R . .
C13 C 1.6795(3) 0.1212(3) 2.0091(3) 0.0746(15) Uani 1 1 d . . .
C14 C 1.7363(4) 0.0817(4) 2.0129(4) 0.113(3) Uani 1 1 d . . .
H14A H 1.7501 0.0622 2.0490 0.136 Uiso 1 1 calc R . .
C15 C 1.7733(4) 0.0715(4) 1.9602(4) 0.116(3) Uani 1 1 d . . .
H15A H 1.8140 0.0463 1.9606 0.139 Uiso 1 1 calc R . .
C16 C 1.7492(4) 0.0990(4) 1.9082(4) 0.115(3) Uani 1 1 d . . .
H16A H 1.7734 0.0941 1.8725 0.137 Uiso 1 1 calc R . .
C17 C 1.6909(3) 0.1324(3) 1.9104(3) 0.0874(17) Uani 1 1 d . . .
H17A H 1.6727 0.1492 1.8747 0.105 Uiso 1 1 calc R . .
C18 C 1.3373(4) 0.2338(4) 2.0741(4) 0.106(2) Uani 1 1 d DU . .
C19 C 1.3075(6) 0.1936(5) 2.1130(6) 0.173(5) Uani 1 1 d DU . .
H19A H 1.3147 0.2002 2.1538 0.207 Uiso 1 1 calc R . .
C20 C 1.2653(8) 0.1413(8) 2.0934(8) 0.230(7) Uani 1 1 d DU . .
H20A H 1.2453 0.1120 2.1214 0.276 Uiso 1 1 calc R . .
C21 C 1.2521(9) 0.1312(9) 2.0351(9) 0.221(7) Uani 1 1 d DU . .
H21A H 1.2247 0.0953 2.0211 0.265 Uiso 1 1 calc R . .
C22 C 1.2807(10) 0.1759(10) 1.9997(8) 0.261(9) Uani 1 1 d DU . .
H22A H 1.2676 0.1736 1.9597 0.313 Uiso 1 1 calc R . .
C23 C 1.3274(6) 0.2257(8) 2.0137(5) 0.216(6) Uani 1 1 d DU . .
H23A H 1.3503 0.2518 1.9850 0.259 Uiso 1 1 calc R . .
C24 C 1.3692(3) 0.3330(3) 2.1961(2) 0.0798(16) Uani 1 1 d . . .
H24A H 1.3453 0.3595 2.2240 0.096 Uiso 1 1 calc R . .
C25 C 1.4593(3) 0.2613(3) 2.1760(3) 0.0754(15) Uani 1 1 d . . .
H25A H 1.4971 0.2372 2.1906 0.091 Uiso 1 1 calc R . .
C26 C 1.4337(5) 0.2906(5) 2.2802(3) 0.128(3) Uani 1 1 d DU . .
H26A H 1.4499 0.2454 2.2920 0.154 Uiso 1 1 calc R . .
H26B H 1.3923 0.3004 2.3028 0.154 Uiso 1 1 calc R . .
C27 C 1.4871(6) 0.3427(4) 2.2952(4) 0.181(5) Uani 1 1 d DU . .
C28 C 1.5489(4) 0.3424(4) 2.2739(4) 0.124(3) Uani 1 1 d DU . .
H28A H 1.5681 0.3064 2.2521 0.148 Uiso 1 1 calc R . .
C29 C 1.5813(7) 0.4005(7) 2.2874(8) 0.239(7) Uani 1 1 d DU . .
H29A H 1.6190 0.4205 2.2685 0.287 Uiso 1 1 calc R . .
C30 C 1.5454(8) 0.4236(8) 2.3362(9) 0.301(9) Uani 1 1 d DU . .
H30A H 1.5607 0.4563 2.3635 0.362 Uiso 1 1 calc R . .
Cl1 Cl 1.08623(11) 0.37068(12) 2.24336(8) 0.0871(6) Uani 0.75 1 d PD . .
O11 O 1.0691(6) 0.3851(7) 2.3020(4) 0.059(4) Uiso 0.336(19) 1 d PD A 1
O12 O 1.0359(9) 0.3371(9) 2.2193(6) 0.090(5) Uiso 0.336(19) 1 d PD A 1
O13 O 1.084(3) 0.4302(16) 2.2165(19) 0.34(3) Uiso 0.336(19) 1 d PD A 1
O14 O 1.1466(12) 0.3445(19) 2.2326(12) 0.175(10) Uiso 0.336(19) 1 d PD A 1
O11' O 1.0897(8) 0.3593(9) 2.3044(5) 0.107(5) Uiso 0.414(19) 1 d PD A 2
O12' O 1.0615(7) 0.4364(6) 2.2218(5) 0.098(5) Uiso 0.414(19) 1 d PD A 2
O13' O 1.1576(5) 0.3742(6) 2.2278(4) 0.068(4) Uiso 0.414(19) 1 d PD A 2
O14' O 1.0576(8) 0.3118(8) 2.2178(5) 0.099(4) Uiso 0.414(19) 1 d PD A 2
Cl2 Cl 0.45184(16) -0.28146(11) 1.67963(12) 0.1072(8) Uani 0.75 1 d PD . .
O21 O 0.4606(5) -0.2146(3) 1.6587(3) 0.129(3) Uani 0.75 1 d PD . .
O22 O 0.3784(5) -0.2899(5) 1.6770(5) 0.170(3) Uani 0.75 1 d PD . .
O23 O 0.4825(5) -0.3240(4) 1.6363(3) 0.149(3) Uani 0.75 1 d PD . .
O24 O 0.4725(4) -0.2908(4) 1.7323(3) 0.127(3) Uani 0.75 1 d PD . .
C102 C 1.4065(7) 0.0647(7) 2.1855(6) 0.099(4) Uiso 0.50 1 d PDU . .
H10A H 1.3943 0.0351 2.2182 0.148 Uiso 0.50 1 calc PR . .
H10B H 1.3696 0.0964 2.1780 0.148 Uiso 0.50 1 calc PR . .
H10C H 1.4475 0.0898 2.1953 0.148 Uiso 0.50 1 calc PR . .
C101 C 1.4180(8) 0.0257(7) 2.1352(6) 0.101(4) Uiso 0.50 1 d PDU . .
N101 N 1.4303(9) -0.0029(8) 2.0961(7) 0.140(5) Uiso 0.50 1 d PDU . .

loop_
_atom_site_aniso_label
_atom_site_aniso_U_11
_atom_site_aniso_U_22
_atom_site_aniso_U_33
_atom_site_aniso_U_23
_atom_site_aniso_U_13
_atom_site_aniso_U_12
Fe1 0.0621(4) 0.0596(4) 0.0686(4) 0.0067(4) 0.0032(4) 0.0063(3)
O1 0.073(2) 0.072(2) 0.0575(19) 0.0145(16) 0.0152(16) 0.0239(18)
O2 0.066(2) 0.075(2) 0.062(2) 0.0188(18) 0.0049(17) 0.0145(17)
O3 0.289(14) 0.255(13) 0.53(2) -0.082(15) -0.161(16) -0.001(11)
N1 0.070(3) 0.068(3) 0.079(3) 0.013(2) -0.002(2) 0.008(2)
N2 0.071(3) 0.067(3) 0.070(3) 0.011(2) 0.008(2) 0.016(2)
N3 0.061(2) 0.094(3) 0.061(2) 0.002(2) 0.007(2) 0.015(2)
N4 0.070(3) 0.091(3) 0.062(2) 0.001(2) 0.000(2) 0.019(3)
N5 0.056(2) 0.064(2) 0.081(3) -0.010(2) 0.001(2) 0.008(2)
N6 0.059(2) 0.062(2) 0.101(4) -0.018(3) -0.004(3) -0.0092(19)
N7 0.097(3) 0.100(3) 0.060(2) 0.011(2) 0.000(2) 0.038(3)
C1 0.099(5) 0.096(5) 0.114(5) 0.008(4) -0.016(4) 0.020(4)
C2 0.079(4) 0.111(5) 0.153(7) 0.012(6) -0.011(5) 0.037(4)
C3 0.079(4) 0.118(6) 0.126(6) -0.008(5) 0.015(4) 0.040(4)
C4 0.115(6) 0.117(5) 0.104(5) 0.003(4) 0.031(4) 0.039(5)
C5 0.059(3) 0.067(3) 0.098(4) 0.002(3) 0.023(3) 0.010(3)
C6 0.073(3) 0.092(4) 0.071(3) -0.003(3) 0.025(3) 0.008(3)
C7 0.060(3) 0.072(3) 0.057(3) 0.007(2) 0.008(2) 0.004(2)
C8 0.073(3) 0.087(4) 0.048(3) 0.008(2) 0.012(2) 0.018(3)
C9 0.082(4) 0.082(4) 0.064(3) 0.006(3) 0.010(3) 0.024(3)
C10 0.074(3) 0.096(4) 0.042(3) 0.019(3) -0.003(2) 0.024(3)
C11 0.056(3) 0.080(4) 0.064(3) 0.007(3) 0.002(2) 0.015(3)
C12 0.081(4) 0.089(4) 0.083(4) -0.014(3) -0.013(3) 0.022(3)
C13 0.057(3) 0.074(4) 0.093(4) -0.010(3) 0.001(3) 0.000(3)
C14 0.089(5) 0.138(7) 0.112(5) -0.022(5) -0.005(4) 0.031(5)
C15 0.091(5) 0.146(7) 0.111(6) -0.030(6) 0.010(5) 0.037(5)
C16 0.090(5) 0.129(6) 0.125(7) -0.066(6) 0.022(5) 0.001(5)
C17 0.074(4) 0.088(4) 0.100(4) -0.022(4) 0.021(3) -0.013(3)
C18 0.089(5) 0.109(6) 0.120(6) -0.009(5) -0.019(4) 0.029(4)
C19 0.192(10) 0.113(7) 0.213(11) 0.043(7) -0.071(9) -0.056(7)
C20 0.217(14) 0.196(13) 0.278(16) 0.059(13) -0.111(13) -0.031(11)
C21 0.196(14) 0.202(14) 0.266(19) -0.001(15) -0.008(15) 0.033(12)
C22 0.237(17) 0.31(2) 0.233(16) -0.118(16) 0.004(14) 0.008(17)
C23 0.161(10) 0.295(15) 0.191(10) -0.143(10) -0.035(8) -0.037(10)
C24 0.067(3) 0.107(4) 0.065(3) -0.005(3) 0.004(3) 0.020(3)
C25 0.074(4) 0.071(3) 0.081(4) 0.001(3) 0.005(3) 0.016(3)
C26 0.135(7) 0.172(8) 0.078(4) -0.015(5) -0.027(4) 0.053(6)
C27 0.217(11) 0.113(7) 0.213(10) -0.083(7) -0.147(9) 0.069(7)
C28 0.090(5) 0.103(6) 0.178(8) -0.034(5) -0.041(5) 0.023(4)
C29 0.195(13) 0.155(10) 0.37(2) -0.114(12) -0.079(13) 0.000(10)
C30 0.189(12) 0.201(13) 0.51(2) -0.185(15) -0.176(15) 0.051(10)
Cl1 0.0978(14) 0.1063(15) 0.0571(10) 0.0168(10) 0.0065(10) -0.0190(12)
Cl2 0.152(2) 0.0699(13) 0.0995(17) 0.0045(11) 0.0448(16) -0.0088(13)
O21 0.193(7) 0.079(4) 0.114(5) 0.001(4) -0.013(5) 0.009(5)
O22 0.144(7) 0.174(8) 0.193(9) 0.035(7) 0.014(7) -0.024(6)
O23 0.204(9) 0.135(6) 0.107(5) 0.013(5) 0.052(6) 0.054(6)
O24 0.156(6) 0.156(6) 0.070(4) 0.023(4) 0.032(4) 0.037(5)

loop_
_atom_type_symbol
_atom_type_description
_atom_type_scat_dispersion_real
_atom_type_scat_dispersion_imag
_atom_type_scat_source
C C 0.0033 0.0016 'International Tables Vol C Tables 4.2.6.8 and 6.1.1.4'
H H 0.0000 0.0000 'International Tables Vol C Tables 4.2.6.8 and 6.1.1.4'
N N 0.0061 0.0033 'International Tables Vol C Tables 4.2.6.8 and 6.1.1.4'
O O 0.0106 0.0060 'International Tables Vol C Tables 4.2.6.8 and 6.1.1.4'
Cl Cl 0.1484 0.1585 'International Tables Vol C Tables 4.2.6.8 and 6.1.1.4'
Fe Fe 0.3463 0.8444 'International Tables Vol C Tables 4.2.6.8 and 6.1.1.4'

loop_
_geom_angle_atom_site_label_1
_geom_angle_atom_site_label_2
_geom_angle_atom_site_label_3
_geom_angle
_geom_angle_site_symmetry_1
_geom_angle_site_symmetry_3
O2 Fe1 O1 99.98(14) 3_679 .
O2 Fe1 N2 115.87(16) 3_679 .
O1 Fe1 N2 73.26(15) . .
O2 Fe1 N5 72.90(14) 3_679 3_679
O1 Fe1 N5 113.21(15) . 3_679
N2 Fe1 N5 168.80(17) . 3_679
O2 Fe1 N1 91.16(16) 3_679 .
O1 Fe1 N1 146.42(17) . .
N2 Fe1 N1 73.36(17) . .
N5 Fe1 N1 100.33(17) 3_679 .
O2 Fe1 N6 145.65(17) 3_679 3_679
O1 Fe1 N6 90.29(16) . 3_679
N2 Fe1 N6 98.5(2) . 3_679
N5 Fe1 N6 72.93(18) 3_679 3_679
N1 Fe1 N6 98.19(16) . 3_679
C7 O1 Fe1 118.2(3) . .
C11 O2 Fe1 119.7(3) . 4_749
C27 O3 C30 105.7(12) . .
C1 N1 C5 116.9(6) . .
C1 N1 Fe1 128.7(5) . .
C5 N1 Fe1 114.3(4) . .
C6 N2 N3 124.2(5) . .
C6 N2 Fe1 119.4(4) . .
N3 N2 Fe1 116.3(3) . .
N2 N3 C7 113.0(4) . .
N5 N4 C11 112.0(4) . .
C12 N5 N4 124.1(5) . .
C12 N5 Fe1 119.7(4) . 4_749
N4 N5 Fe1 116.2(3) . 4_749
C13 N6 C17 120.0(5) . .
C13 N6 Fe1 114.2(4) . 4_749
C17 N6 Fe1 125.6(5) . 4_749
C24 N7 C25 119.3(5) . .
C24 N7 C26 117.7(5) . .
C25 N7 C26 121.0(5) . .
N1 C1 C2 127.7(8) . .
C1 C2 C3 116.3(7) . .
C4 C3 C2 116.1(6) . .
C5 C4 C3 121.3(7) . .
N1 C5 C4 121.1(6) . .
N1 C5 C6 117.4(5) . .
C4 C5 C6 121.6(6) . .
N2 C6 C5 115.5(5) . .
O1 C7 N3 118.4(4) . .
O1 C7 C8 122.0(4) . .
N3 C7 C8 119.6(4) . .
C24 C8 C7 125.6(5) . .
C24 C8 C9 120.9(5) . .
C7 C8 C9 112.9(4) . .
C18 C9 C10 114.6(5) . .
C18 C9 C8 113.7(5) . .
C10 C9 C8 104.9(4) . .
C25 C10 C11 124.7(5) . .
C25 C10 C9 121.2(5) . .
C11 C10 C9 113.6(4) . .
O2 C11 N4 119.1(5) . .
O2 C11 C10 123.5(5) . .
N4 C11 C10 117.4(4) . .
N5 C12 C13 116.3(6) . .
N6 C13 C14 122.4(6) . .
N6 C13 C12 116.8(5) . .
C14 C13 C12 120.7(6) . .
C13 C14 C15 116.8(7) . .
C16 C15 C14 119.1(7) . .
C17 C16 C15 117.5(7) . .
N6 C17 C16 123.8(8) . .
C19 C18 C23 121.5(11) . .
C19 C18 C9 122.4(8) . .
C23 C18 C9 116.1(9) . .
C18 C19 C20 119.7(12) . .
C21 C20 C19 122.0(17) . .
C22 C21 C20 114(2) . .
C21 C22 C23 128(2) . .
C22 C23 C18 113.6(14) . .
C8 C24 N7 122.0(5) . .
C10 C25 N7 124.1(5) . .
N7 C26 C27 112.0(8) . .
C28 C27 O3 107.6(9) . .
C28 C27 C26 124.3(8) . .
O3 C27 C26 127.5(12) . .
C27 C28 C29 110.7(9) . .
C28 C29 C30 102.7(11) . .
O3 C30 C29 108.7(11) . .
O12 Cl1 O14 114.1(14) . .
O12 Cl1 O13 103(2) . .
O14 Cl1 O13 107(2) . .
O12 Cl1 O11 108.3(8) . .
O14 Cl1 O11 118.1(12) . .
O13 Cl1 O11 104(2) . .
O12 Cl1 O11' 111.5(8) . .
O14 Cl1 O11' 94.3(13) . .
O13 Cl1 O11' 127(2) . .
O11 Cl1 O11' 26.9(6) . .
O12 Cl1 O14' 27.6(8) . .
O14 Cl1 O14' 87.9(14) . .
O13 Cl1 O14' 122(2) . .
O11 Cl1 O14' 117.3(7) . .
O11' Cl1 O14' 107.0(8) . .
O12 Cl1 O13' 131.1(8) . .
O14 Cl1 O13' 25.9(16) . .
O13 Cl1 O13' 83(2) . .
O11 Cl1 O13' 117.0(6) . .
O11' Cl1 O13' 101.5(7) . .
O14' Cl1 O13' 109.1(7) . .
O12 Cl1 O12' 93.2(10) . .
O14 Cl1 O12' 125.7(17) . .
O13 Cl1 O12' 18(2) . .
O11 Cl1 O12' 93.3(8) . .
O11' Cl1 O12' 119.1(9) . .
O14' Cl1 O12' 117.1(8) . .
O13' Cl1 O12' 101.4(7) . .
O24 Cl2 O21 114.2(5) . .
O24 Cl2 O23 115.1(5) . .
O21 Cl2 O23 105.5(5) . .
O24 Cl2 O22 109.8(6) . .
O21 Cl2 O22 102.4(6) . .
O23 Cl2 O22 109.0(7) . .
N101 C101 C102 176.0(19) . .

loop_
_geom_bond_atom_site_label_1
_geom_bond_atom_site_label_2
_geom_bond_distance
_geom_bond_site_symmetry_2
Fe1 O2 2.089(3) 3_679
Fe1 O1 2.094(3) .
Fe1 N2 2.129(5) .
Fe1 N5 2.130(5) 3_679
Fe1 N1 2.183(5) .
Fe1 N6 2.231(5) 3_679
O1 C7 1.270(6) .
O2 C11 1.216(6) .
O2 Fe1 2.089(3) 4_749
O3 C27 1.370(13) .
O3 C30 1.375(14) .
N1 C1 1.316(8) .
N1 C5 1.328(8) .
N2 C6 1.274(7) .
N2 N3 1.363(6) .
N3 C7 1.376(7) .
N4 N5 1.360(6) .
N4 C11 1.397(7) .
N5 C12 1.258(7) .
N5 Fe1 2.130(5) 4_749
N6 C13 1.298(8) .
N6 C17 1.325(7) .
N6 Fe1 2.231(5) 4_749
N7 C24 1.349(7) .
N7 C25 1.352(7) .
N7 C26 1.517(8) .
C1 C2 1.336(9) .
C2 C3 1.433(12) .
C3 C4 1.384(10) .
C4 C5 1.378(9) .
C5 C6 1.417(9) .
C7 C8 1.424(7) .
C8 C24 1.339(7) .
C8 C9 1.588(8) .
C9 C18 1.499(11) .
C9 C10 1.533(8) .
C10 C25 1.313(7) .
C10 C11 1.433(7) .
C12 C13 1.450(9) .
C13 C14 1.374(9) .
C14 C15 1.423(10) .
C15 C16 1.389(12) .
C16 C17 1.336(10) .
C18 C19 1.331(11) .
C18 C23 1.400(11) .
C19 C20 1.407(14) .
C20 C21 1.369(15) .
C21 C22 1.325(15) .
C22 C23 1.392(15) .
C26 C27 1.518(14) .
C27 C28 1.320(13) .
C28 C29 1.355(12) .
C29 C30 1.397(16) .
Cl1 O12 1.319(13) .
Cl1 O14 1.33(2) .
Cl1 O13 1.33(3) .
Cl1 O11 1.409(10) .
Cl1 O11' 1.411(12) .
Cl1 O14' 1.424(13) .
Cl1 O13' 1.461(10) .
Cl1 O12' 1.477(12) .
Cl2 O24 1.282(7) .
Cl2 O21 1.421(7) .
Cl2 O23 1.435(7) .
Cl2 O22 1.467(10) .
C102 C101 1.400(14) .
C101 N101 1.085(13) .

loop_
_geom_torsion_atom_site_label_1
_geom_torsion_atom_site_label_2
_geom_torsion_atom_site_label_3
_geom_torsion_atom_site_label_4
_geom_torsion
_geom_torsion_site_symmetry_1
_geom_torsion_site_symmetry_4
O2 Fe1 O1 C7 122.2(4) 3_679 .
N2 Fe1 O1 C7 8.0(4) . .
N5 Fe1 O1 C7 -162.3(4) 3_679 .
N1 Fe1 O1 C7 14.6(5) . .
N6 Fe1 O1 C7 -90.8(4) 3_679 .
O2 Fe1 N1 C1 61.8(6) 3_679 .
O1 Fe1 N1 C1 171.9(5) . .
N2 Fe1 N1 C1 178.5(6) . .
N5 Fe1 N1 C1 -11.0(6) 3_679 .
N6 Fe1 N1 C1 -85.0(6) 3_679 .
O2 Fe1 N1 C5 -117.5(4) 3_679 .
O1 Fe1 N1 C5 -7.4(6) . .
N2 Fe1 N1 C5 -0.8(4) . .
N5 Fe1 N1 C5 169.7(4) 3_679 .
N6 Fe1 N1 C5 95.7(4) 3_679 .
O2 Fe1 N2 C6 84.5(5) 3_679 .
O1 Fe1 N2 C6 177.6(5) . .
N5 Fe1 N2 C6 -55.5(11) 3_679 .
N1 Fe1 N2 C6 1.5(4) . .
N6 Fe1 N2 C6 -94.6(5) 3_679 .
O2 Fe1 N2 N3 -97.7(4) 3_679 .
O1 Fe1 N2 N3 -4.5(4) . .
N5 Fe1 N2 N3 122.3(8) 3_679 .
N1 Fe1 N2 N3 179.3(4) . .
N6 Fe1 N2 N3 83.2(4) 3_679 .
C6 N2 N3 C7 178.8(5) . .
Fe1 N2 N3 C7 1.1(6) . .
C11 N4 N5 C12 177.7(5) . .
C11 N4 N5 Fe1 -2.1(6) . 4_749
C5 N1 C1 C2 2.2(11) . .
Fe1 N1 C1 C2 -177.1(6) . .
N1 C1 C2 C3 -2.2(13) . .
C1 C2 C3 C4 -3.1(11) . .
C2 C3 C4 C5 8.3(11) . .
C1 N1 C5 C4 3.2(9) . .
Fe1 N1 C5 C4 -177.3(5) . .
C1 N1 C5 C6 -179.3(6) . .
Fe1 N1 C5 C6 0.2(6) . .
C3 C4 C5 N1 -8.7(11) . .
C3 C4 C5 C6 173.9(7) . .
N3 N2 C6 C5 -179.5(5) . .
Fe1 N2 C6 C5 -1.8(7) . .
N1 C5 C6 N2 1.1(8) . .
C4 C5 C6 N2 178.6(6) . .
Fe1 O1 C7 N3 -10.5(6) . .
Fe1 O1 C7 C8 169.5(4) . .
N2 N3 C7 O1 6.0(7) . .
N2 N3 C7 C8 -174.0(5) . .
O1 C7 C8 C24 -177.7(6) . .
N3 C7 C8 C24 2.3(9) . .
O1 C7 C8 C9 -6.5(8) . .
N3 C7 C8 C9 173.4(5) . .
C24 C8 C9 C18 99.5(7) . .
C7 C8 C9 C18 -72.1(6) . .
C24 C8 C9 C10 -26.4(7) . .
C7 C8 C9 C10 161.9(5) . .
C18 C9 C10 C25 -97.1(8) . .
C8 C9 C10 C25 28.3(8) . .
C18 C9 C10 C11 75.4(7) . .
C8 C9 C10 C11 -159.2(5) . .
Fe1 O2 C11 N4 1.2(7) 4_749 .
Fe1 O2 C11 C10 -177.6(5) 4_749 .
N5 N4 C11 O2 0.6(8) . .
N5 N4 C11 C10 179.6(5) . .
C25 C10 C11 O2 -169.2(6) . .
C9 C10 C11 O2 18.7(9) . .
C25 C10 C11 N4 11.9(10) . .
C9 C10 C11 N4 -160.2(5) . .
N4 N5 C12 C13 -177.0(5) . .
Fe1 N5 C12 C13 2.8(7) 4_749 .
C17 N6 C13 C14 -4.4(9) . .
Fe1 N6 C13 C14 179.3(5) 4_749 .
C17 N6 C13 C12 178.4(5) . .
Fe1 N6 C13 C12 2.1(6) 4_749 .
N5 C12 C13 N6 -3.3(8) . .
N5 C12 C13 C14 179.5(6) . .
N6 C13 C14 C15 5.8(11) . .
C12 C13 C14 C15 -177.1(7) . .
C13 C14 C15 C16 -2.6(12) . .
C14 C15 C16 C17 -1.7(12) . .
C13 N6 C17 C16 -0.5(9) . .
Fe1 N6 C17 C16 175.4(5) 4_749 .
C15 C16 C17 N6 3.5(11) . .
C10 C9 C18 C19 67.1(9) . .
C8 C9 C18 C19 -53.5(10) . .
C10 C9 C18 C23 -111.2(9) . .
C8 C9 C18 C23 128.1(8) . .
C23 C18 C19 C20 0.4(17) . .
C9 C18 C19 C20 -177.8(11) . .
C18 C19 C20 C21 -2(2) . .
C19 C20 C21 C22 -2(3) . .
C20 C21 C22 C23 8(3) . .
C21 C22 C23 C18 -9(3) . .
C19 C18 C23 C22 4.3(19) . .
C9 C18 C23 C22 -177.3(12) . .
C7 C8 C24 N7 179.3(6) . .
C9 C8 C24 N7 8.8(10) . .
C25 N7 C24 C8 11.6(10) . .
C26 N7 C24 C8 175.7(7) . .
C11 C10 C25 N7 175.4(6) . .
C9 C10 C25 N7 -13.0(10) . .
C24 N7 C25 C10 -10.0(10) . .
C26 N7 C25 C10 -173.6(8) . .
C24 N7 C26 C27 -87.4(8) . .
C25 N7 C26 C27 76.5(9) . .
C30 O3 C27 C28 6.1(16) . .
C30 O3 C27 C26 177.3(10) . .
N7 C26 C27 C28 -61.2(10) . .
N7 C26 C27 O3 129.0(11) . .
O3 C27 C28 C29 -18.4(14) . .
C26 C27 C28 C29 170.1(10) . .
C27 C28 C29 C30 22.2(15) . .
C27 O3 C30 C29 7.6(19) . .
C28 C29 C30 O3 -17.8(18) . .

loop_
_platon_squeeze_void_nr
_platon_squeeze_void_average_x
_platon_squeeze_void_average_y
_platon_squeeze_void_average_z
_platon_squeeze_void_volume
_platon_squeeze_void_count_electrons
_platon_squeeze_void_content
1 0.000 0.000 0.000 231 72 ' '
2 0.000 0.000 0.500 960 261 ' '
3 0.500 0.500 0.000 960 261 ' '
4 0.500 0.500 0.500 231 72 ' '
